data_7110144
loop_
_publ_author_name
'Pandur Venkatesan Balaji'
'Srinivasan Chandrasekaran'

_publ_section_title
;
 Stereoselective geminal difunctionalization of vinyl arenes mediated by
 the bromonium ion
;
_journal_name_full Chem.Commun.
_journal_page_first 70
_journal_paper_doi 10.1039/c3cc46003g
_journal_volume 50
_journal_year 2013
_chemical_absolute_configuration syn
_chemical_compound_source 'see text'
_chemical_formula_moiety 'C18 H21 N O3 S'
_chemical_formula_sum 'C18 H21 N O3 S'
_chemical_formula_weight 331.43
_chemical_name_systematic ?
_space_group_IT_number 4
_symmetry_cell_setting monoclinic
_symmetry_Int_Tables_number 4
_symmetry_space_group_name_Hall 'P 2yb'
_symmetry_space_group_name_H-M 'P 1 21 1'
_atom_sites_solution_hydrogens geom
_atom_sites_solution_primary direct
_atom_sites_solution_secondary difmap
_cell_angle_alpha 90
_cell_angle_beta 102.072(2)
_cell_angle_gamma 90
_cell_formula_units_Z 2
_cell_length_a 7.4739(8)
_cell_length_b 9.911(1)
_cell_length_c 11.8150(12)
_cell_measurement_reflns_used 6034
_cell_measurement_temperature 295(1)
_cell_measurement_theta_max 25.0
_cell_measurement_theta_min 1.8
_cell_volume 855.83(15)
_computing_cell_refinement Apex2
_computing_data_collection 'Bruker kappa Apex2'
_computing_data_reduction SAINT32
_computing_molecular_graphics 'Ortep-3 (Farrugia, 1997) and CAMERON (Watkin et al., 1993)'
_computing_publication_material 'WinGX (Farrugia, 1999)'
_computing_structure_refinement 'SHELXL97 (Sheldrick, 2008)'
_computing_structure_solution 'SHELXS97  (Sheldrick, 2008)'
_diffrn_ambient_temperature 295(1)
_diffrn_measured_fraction_theta_full 0.997
_diffrn_measured_fraction_theta_max 0.997
_diffrn_measurement_device_type 'Bruker Smart apex2 CCD area detector'
_diffrn_measurement_method '\f and \w scans'
_diffrn_radiation_probe x-ray
_diffrn_radiation_type MoK\a
_diffrn_radiation_wavelength 0.71073
_diffrn_reflns_av_R_equivalents 0.0243
_diffrn_reflns_av_sigmaI/netI 0.0407
_diffrn_reflns_limit_h_max 8
_diffrn_reflns_limit_h_min -8
_diffrn_reflns_limit_k_max 11
_diffrn_reflns_limit_k_min -11
_diffrn_reflns_limit_l_max 13
_diffrn_reflns_limit_l_min -14
_diffrn_reflns_number 6034
_diffrn_reflns_reduction_process
;
;
_diffrn_reflns_theta_full 25.00
_diffrn_reflns_theta_max 25.00
_diffrn_reflns_theta_min 1.76
_exptl_absorpt_coefficient_mu 0.203
_exptl_absorpt_correction_T_max 0.9605
_exptl_absorpt_correction_T_min 0.9416
_exptl_absorpt_correction_type multi-scan
_exptl_absorpt_process_details 'Apex2 (Bruker)'
_exptl_crystal_colour colourless
_exptl_crystal_density_diffrn 1.29
_exptl_crystal_density_method 'Not Measured'
_exptl_crystal_description block
_exptl_crystal_F_000 352.0
_exptl_crystal_size_max 0.30
_exptl_crystal_size_mid 0.25
_exptl_crystal_size_min 0.20
_refine_diff_density_max 0.147
_refine_diff_density_min -0.168
_refine_diff_density_rms 0.035
_refine_ls_abs_structure_details 'Flack H D (1983), Acta Cryst. A39, 876-881'
_refine_ls_abs_structure_Flack 0.08(8)
_refine_ls_extinction_method none
_refine_ls_goodness_of_fit_ref 1.156
_refine_ls_hydrogen_treatment constr
_refine_ls_matrix_type full
_refine_ls_number_parameters 210
_refine_ls_number_reflns 2950
_refine_ls_number_restraints 1
_refine_ls_restrained_S_all 1.155
_refine_ls_R_factor_all 0.0460
_refine_ls_R_factor_gt 0.0381
_refine_ls_shift/su_max 0.000
_refine_ls_shift/su_mean 0.000
_refine_ls_structure_factor_coef Fsqd
_refine_ls_weighting_details 'calc w=1/[\s^2^(Fo^2^)+(0.0388P)^2^+0.0000P] where P=(Fo^2^+2Fc^2^)/3'
_refine_ls_weighting_scheme calc
_refine_ls_wR_factor_gt 0.0928
_refine_ls_wR_factor_ref 0.0979
_reflns_number_gt 2631
_reflns_number_total 2950
_reflns_threshold_expression >2sigma(I)
_cod_data_source_file c3cc46003g.txt
_cod_data_source_block vbb86
_cod_original_sg_symbol_H-M 'P 21'
_cod_database_code 7110144

loop_
_symmetry_equiv_pos_site_id
_symmetry_equiv_pos_as_xyz
1 x,y,z
2 -x,1/2+y,-z

loop_
_atom_site_label
_atom_site_type_symbol
_atom_site_fract_x
_atom_site_fract_y
_atom_site_fract_z
_atom_site_U_iso_or_equiv
_atom_site_adp_type
_atom_site_occupancy
_atom_site_symmetry_multiplicity
_atom_site_calc_flag
_atom_site_refinement_flags
S1 S 0.40885(9) 0.47346(6) 0.89113(6) 0.05218(19) Uani 1 1 d .
O1 O 0.3860(3) 0.1282(2) 0.75565(18) 0.0679(6) Uani 1 1 d .
O2 O 0.6000(2) 0.4835(2) 0.94155(16) 0.0652(5) Uani 1 1 d .
O3 O 0.3146(3) 0.5870(2) 0.83312(19) 0.0704(6) Uani 1 1 d .
N1 N 0.3894(3) 0.3538(2) 0.79594(18) 0.0469(5) Uani 1 1 d .
C1 C 0.4951(4) 0.2262(3) 0.8248(2) 0.0552(7) Uani 1 1 d .
H1 H 0.5047 0.2046 0.9068 0.066 Uiso 1 1 calc R
C2 C 0.2000(5) 0.1695(4) 0.7464(3) 0.0758(9) Uani 1 1 d .
H2A H 0.1584 0.1499 0.8171 0.091 Uiso 1 1 calc R
H2B H 0.1200 0.1247 0.6822 0.091 Uiso 1 1 calc R
C3 C 0.2050(4) 0.3206(3) 0.7258(2) 0.0557(7) Uani 1 1 d .
H3 H 0.1097 0.3661 0.7574 0.067 Uiso 1 1 calc R
C4 C 0.2954(4) 0.4235(3) 1.0001(2) 0.0503(7) Uani 1 1 d .
C5 C 0.3893(4) 0.3505(3) 1.0939(2) 0.0574(7) Uani 1 1 d .
H5 H 0.5120 0.3292 1.0994 0.069 Uiso 1 1 calc R
C6 C 0.2996(4) 0.3095(3) 1.1794(3) 0.0648(8) Uani 1 1 d .
H6 H 0.3638 0.2615 1.2427 0.078 Uiso 1 1 calc R
C7 C 0.1170(4) 0.3383(3) 1.1726(3) 0.0628(8) Uani 1 1 d .
C8 C 0.0248(4) 0.4099(3) 1.0779(3) 0.0657(9) Uani 1 1 d .
H8 H -0.0984 0.4298 1.0719 0.079 Uiso 1 1 calc R
C9 C 0.1118(4) 0.4526(3) 0.9922(2) 0.0596(8) Uani 1 1 d .
H9 H 0.0473 0.5008 0.9291 0.072 Uiso 1 1 calc R
C10 C 0.0229(5) 0.2966(4) 1.2681(3) 0.0903(12) Uani 1 1 d .
H10A H 0.0487 0.2034 1.2868 0.135 Uiso 1 1 calc R
H10B H -0.1068 0.3088 1.2430 0.135 Uiso 1 1 calc R
H10C H 0.0668 0.3511 1.3353 0.135 Uiso 1 1 calc R
C11 C 0.6834(4) 0.2276(3) 0.7974(2) 0.0597(7) Uani 1 1 d .
H11A H 0.7626 0.2840 0.8538 0.072 Uiso 1 1 calc R
H11B H 0.7326 0.1367 0.8055 0.072 Uiso 1 1 calc R
C12 C 0.6879(3) 0.2784(3) 0.6780(2) 0.0509(7) Uani 1 1 d .
C13 C 0.7036(4) 0.4152(3) 0.6574(3) 0.0604(8) Uani 1 1 d .
H13 H 0.7200 0.4757 0.7189 0.073 Uiso 1 1 calc R
C14 C 0.6949(4) 0.4625(4) 0.5462(3) 0.0701(8) Uani 1 1 d .
H14 H 0.7040 0.5546 0.5332 0.084 Uiso 1 1 calc R
C15 C 0.6731(4) 0.3739(4) 0.4550(3) 0.0716(9) Uani 1 1 d .
H15 H 0.6661 0.4059 0.3803 0.086 Uiso 1 1 calc R
C16 C 0.6617(4) 0.2390(4) 0.4743(3) 0.0696(9) Uani 1 1 d .
H16 H 0.6488 0.1788 0.4127 0.084 Uiso 1 1 calc R
C17 C 0.6694(4) 0.1913(3) 0.5850(3) 0.0591(7) Uani 1 1 d .
H17 H 0.6619 0.0989 0.5972 0.071 Uiso 1 1 calc R
C18 C 0.1906(4) 0.3590(4) 0.6002(2) 0.0736(9) Uani 1 1 d .
H18A H 0.2046 0.4549 0.5943 0.110 Uiso 1 1 calc R
H18B H 0.0730 0.3325 0.5560 0.110 Uiso 1 1 calc R
H18C H 0.2849 0.3140 0.5705 0.110 Uiso 1 1 calc R

loop_
_atom_site_aniso_label
_atom_site_aniso_U_11
_atom_site_aniso_U_22
_atom_site_aniso_U_33
_atom_site_aniso_U_23
_atom_site_aniso_U_13
_atom_site_aniso_U_12
S1 0.0513(4) 0.0428(3) 0.0589(4) -0.0027(3) 0.0033(3) 0.0014(3)
O1 0.0781(15) 0.0478(12) 0.0804(14) -0.0069(11) 0.0227(11) -0.0062(10)
O2 0.0501(10) 0.0669(13) 0.0743(12) -0.0091(12) 0.0029(9) -0.0082(11)
O3 0.0786(15) 0.0442(12) 0.0836(14) 0.0076(11) 0.0056(12) 0.0098(10)
N1 0.0440(12) 0.0474(13) 0.0461(12) 0.0008(10) 0.0023(9) 0.0025(10)
C1 0.0686(18) 0.0479(16) 0.0486(14) 0.0053(13) 0.0112(13) 0.0058(14)
C2 0.074(2) 0.069(2) 0.091(2) -0.0124(19) 0.0311(18) -0.0231(19)
C3 0.0460(16) 0.0592(18) 0.0612(16) -0.0061(14) 0.0094(13) -0.0056(13)
C4 0.0482(15) 0.0487(15) 0.0496(14) -0.0128(12) 0.0002(12) 0.0053(12)
C5 0.0508(16) 0.0585(18) 0.0603(16) -0.0075(14) 0.0058(13) 0.0051(14)
C6 0.070(2) 0.061(2) 0.0592(17) -0.0022(15) 0.0047(15) 0.0059(16)
C7 0.066(2) 0.066(2) 0.0561(17) -0.0205(16) 0.0113(14) -0.0123(16)
C8 0.0480(16) 0.085(2) 0.0632(17) -0.0280(17) 0.0085(14) 0.0004(16)
C9 0.0527(15) 0.068(2) 0.0523(14) -0.0152(15) -0.0019(12) 0.0140(15)
C10 0.096(3) 0.103(3) 0.080(2) -0.018(2) 0.036(2) -0.022(2)
C11 0.0562(17) 0.0603(19) 0.0601(16) 0.0029(15) 0.0063(13) 0.0150(15)
C12 0.0372(14) 0.0532(18) 0.0615(16) 0.0065(14) 0.0089(12) 0.0089(12)
C13 0.0485(16) 0.0541(18) 0.0790(19) 0.0015(15) 0.0138(15) 0.0035(14)
C14 0.0623(18) 0.0590(19) 0.093(2) 0.022(2) 0.0252(16) 0.0081(18)
C15 0.062(2) 0.088(3) 0.070(2) 0.021(2) 0.0240(16) 0.0088(18)
C16 0.070(2) 0.077(2) 0.0625(18) -0.0012(17) 0.0170(15) 0.0047(18)
C17 0.0586(17) 0.0492(17) 0.0684(19) -0.0012(15) 0.0105(14) 0.0028(14)
C18 0.0577(18) 0.100(3) 0.0549(16) -0.0029(17) -0.0060(14) -0.0057(18)

loop_
_atom_type_symbol
_atom_type_description
_atom_type_scat_dispersion_real
_atom_type_scat_dispersion_imag
_atom_type_scat_source
S S 0.1246 0.1234 'International Tables Vol C Tables 4.2.6.8 and 6.1.1.4'
O O 0.0106 0.0060 'International Tables Vol C Tables 4.2.6.8 and 6.1.1.4'
N N 0.0061 0.0033 'International Tables Vol C Tables 4.2.6.8 and 6.1.1.4'
H H 0.0000 0.0000 'International Tables Vol C Tables 4.2.6.8 and 6.1.1.4'
C C 0.0033 0.0016 'International Tables Vol C Tables 4.2.6.8 and 6.1.1.4'

loop_
_geom_angle_atom_site_label_1
_geom_angle_atom_site_label_2
_geom_angle_atom_site_label_3
_geom_angle
O3 S1 O2 119.68(14)
O3 S1 N1 106.29(12)
O2 S1 N1 106.08(12)
O3 S1 C4 108.04(13)
O2 S1 C4 107.90(12)
N1 S1 C4 108.43(12)
C1 O1 C2 106.4(2)
C3 N1 C1 108.9(2)
C3 N1 S1 119.12(18)
C1 N1 S1 119.71(16)
O1 C1 N1 103.7(2)
O1 C1 C11 109.5(2)
N1 C1 C11 114.6(2)
O1 C1 H1 109.6
N1 C1 H1 109.6
C11 C1 H1 109.6
O1 C2 C3 103.8(2)
O1 C2 H2A 111.0
C3 C2 H2A 111.0
O1 C2 H2B 111.0
C3 C2 H2B 111.0
H2A C2 H2B 109.0
N1 C3 C18 111.0(2)
N1 C3 C2 100.4(2)
C18 C3 C2 113.9(3)
N1 C3 H3 110.4
C18 C3 H3 110.4
C2 C3 H3 110.4
C5 C4 C9 119.5(3)
C5 C4 S1 119.5(2)
C9 C4 S1 121.0(2)
C4 C5 C6 119.7(3)
C4 C5 H5 120.1
C6 C5 H5 120.1
C7 C6 C5 121.4(3)
C7 C6 H6 119.3
C5 C6 H6 119.3
C6 C7 C8 118.2(3)
C6 C7 C10 120.7(3)
C8 C7 C10 121.0(3)
C9 C8 C7 121.4(3)
C9 C8 H8 119.3
C7 C8 H8 119.3
C8 C9 C4 119.9(3)
C8 C9 H9 120.1
C4 C9 H9 120.1
C7 C10 H10A 109.5
C7 C10 H10B 109.5
H10A C10 H10B 109.5
C7 C10 H10C 109.5
H10A C10 H10C 109.5
H10B C10 H10C 109.5
C12 C11 C1 114.1(2)
C12 C11 H11A 108.7
C1 C11 H11A 108.7
C12 C11 H11B 108.7
C1 C11 H11B 108.7
H11A C11 H11B 107.6
C17 C12 C13 118.0(3)
C17 C12 C11 121.2(3)
C13 C12 C11 120.7(3)
C14 C13 C12 120.6(3)
C14 C13 H13 119.7
C12 C13 H13 119.7
C15 C14 C13 120.2(3)
C15 C14 H14 119.9
C13 C14 H14 119.9
C16 C15 C14 119.9(3)
C16 C15 H15 120.0
C14 C15 H15 120.0
C15 C16 C17 120.2(3)
C15 C16 H16 119.9
C17 C16 H16 119.9
C16 C17 C12 121.1(3)
C16 C17 H17 119.4
C12 C17 H17 119.4
C3 C18 H18A 109.5
C3 C18 H18B 109.5
H18A C18 H18B 109.5
C3 C18 H18C 109.5
H18A C18 H18C 109.5
H18B C18 H18C 109.5

loop_
_geom_bond_atom_site_label_1
_geom_bond_atom_site_label_2
_geom_bond_distance
S1 O3 1.425(2)
S1 O2 1.4315(18)
S1 N1 1.620(2)
S1 C4 1.755(3)
O1 C1 1.413(3)
O1 C2 1.431(4)
N1 C3 1.488(3)
N1 C1 1.493(3)
C1 C11 1.508(4)
C1 H1 0.9800
C2 C3 1.519(5)
C2 H2A 0.9700
C2 H2B 0.9700
C3 C18 1.515(4)
C3 H3 0.9800
C4 C5 1.385(4)
C4 C9 1.386(4)
C5 C6 1.385(4)
C5 H5 0.9300
C6 C7 1.381(4)
C6 H6 0.9300
C7 C8 1.381(4)
C7 C10 1.506(4)
C8 C9 1.380(4)
C8 H8 0.9300
C9 H9 0.9300
C10 H10A 0.9600
C10 H10B 0.9600
C10 H10C 0.9600
C11 C12 1.504(4)
C11 H11A 0.9700
C11 H11B 0.9700
C12 C17 1.382(4)
C12 C13 1.387(4)
C13 C14 1.384(4)
C13 H13 0.9300
C14 C15 1.373(5)
C14 H14 0.9300
C15 C16 1.362(5)
C15 H15 0.9300
C16 C17 1.381(4)
C16 H16 0.9300
C17 H17 0.9300
C18 H18A 0.9600
C18 H18B 0.9600
C18 H18C 0.9600

loop_
_geom_torsion_atom_site_label_1
_geom_torsion_atom_site_label_2
_geom_torsion_atom_site_label_3
_geom_torsion_atom_site_label_4
_geom_torsion
O3 S1 N1 C3 -50.2(2)
O2 S1 N1 C3 -178.62(19)
C4 S1 N1 C3 65.7(2)
O3 S1 N1 C1 171.65(19)
O2 S1 N1 C1 43.3(2)
C4 S1 N1 C1 -72.4(2)
C2 O1 C1 N1 -32.6(3)
C2 O1 C1 C11 -155.3(2)
C3 N1 C1 O1 9.9(3)
S1 N1 C1 O1 151.89(17)
C3 N1 C1 C11 129.3(2)
S1 N1 C1 C11 -88.8(3)
C1 O1 C2 C3 42.9(3)
C1 N1 C3 C18 -106.2(3)
S1 N1 C3 C18 111.6(3)
C1 N1 C3 C2 14.6(3)
S1 N1 C3 C2 -127.6(2)
O1 C2 C3 N1 -33.9(3)
O1 C2 C3 C18 84.8(3)
O3 S1 C4 C5 -157.0(2)
O2 S1 C4 C5 -26.3(3)
N1 S1 C4 C5 88.2(2)
O3 S1 C4 C9 24.9(3)
O2 S1 C4 C9 155.6(2)
N1 S1 C4 C9 -89.9(2)
C9 C4 C5 C6 -1.1(4)
S1 C4 C5 C6 -179.2(2)
C4 C5 C6 C7 0.9(4)
C5 C6 C7 C8 -0.2(5)
C5 C6 C7 C10 -178.1(3)
C6 C7 C8 C9 -0.3(5)
C10 C7 C8 C9 177.6(3)
C7 C8 C9 C4 0.1(5)
C5 C4 C9 C8 0.6(4)
S1 C4 C9 C8 178.7(2)
O1 C1 C11 C12 67.8(3)
N1 C1 C11 C12 -48.2(3)
C1 C11 C12 C17 -90.7(3)
C1 C11 C12 C13 86.7(3)
C17 C12 C13 C14 2.0(4)
C11 C12 C13 C14 -175.5(2)
C12 C13 C14 C15 -0.9(4)
C13 C14 C15 C16 -0.7(5)
C14 C15 C16 C17 1.0(5)
C15 C16 C17 C12 0.2(5)
C13 C12 C17 C16 -1.7(4)
C11 C12 C17 C16 175.8(3)
